data_1526033
loop_
_publ_author_name
'Mondelli, C.'
'Payen, C.'
'Taglieri, G.'
'Ouladdiaf, B.'
'Mutka, H.'

_publ_section_title
;
 Neutron and X-ray diffraction study of the Sr Cr8 Ga4 O19 Kagome compound
 synthesized by citrate route
;
_journal_name_full 'Materials Science Forum'
_journal_page_first 828
_journal_page_last 833
_journal_volume 321
_journal_year 2000
_chemical_formula_sum 'Cr8.23 Ga3.77 O19 Sr'
_chemical_name_systematic 'Sr Cr8.23 Ga3.77 O19'
_space_group_IT_number 194
_symmetry_space_group_name_Hall '-P 6c 2c'
_symmetry_space_group_name_H-M 'P 63/m m c'
_cell_angle_alpha 90
_cell_angle_beta 90
_cell_angle_gamma 120
_cell_formula_units_Z 2
_cell_length_a 5.79492
_cell_length_b 5.79492
_cell_length_c 22.68379
_cell_volume 659.692
_citation_journal_id_ASTM MSFOEP
_cod_data_source_file Mondelli_MSFOEP_2000_346.cif
_cod_data_source_block Cr8.23Ga3.77O19Sr1
_cod_original_cell_volume 659.6919
_cod_original_formula_sum 'Cr8.23 Ga3.77 O19 Sr1'
_cod_database_code 1526033

loop_
_symmetry_equiv_pos_as_xyz
x,y,z
x-y,x,z+1/2
-y,x-y,z
-x,-y,z+1/2
-x+y,-x,z
y,-x+y,z+1/2
-y,-x,-z+1/2
x-y,-y,-z
x,x-y,-z+1/2
y,x,-z
-x+y,y,-z+1/2
-x,-x+y,-z
-x,-y,-z
-x+y,-x,-z-1/2
y,-x+y,-z
x,y,-z-1/2
x-y,x,-z
-y,x-y,-z-1/2
y,x,z-1/2
-x+y,y,z
-x,-x+y,z-1/2
-y,-x,z
x-y,-y,z-1/2
x,x-y,z

loop_
_atom_site_label
_atom_site_type_symbol
_atom_site_fract_x
_atom_site_fract_y
_atom_site_fract_z
_atom_site_occupancy
_atom_site_U_iso_or_equiv
Cr2 Cr+3 0.3333 0.6667 0.1917 0.885 0.0
Ga1 Ga+3 0 0 0.25 1 0.0
O4 O-2 0.1561 0.3122 0.05257 1 0.0
O2 O-2 0.3333 0.6667 -0.055 1 0.0
Cr3 Cr+3 0.1681 0.3362 0.89173 0.91 0.0
Ga2 Ga+3 0.3333 0.6667 0.0277 1 0.0
O5 O-2 0.5056 0.0112 0.15065 1 0.0
Ga3 Ga+3 0.3333 0.6667 0.1917 0.115 0.0
Sr1 Sr+2 0.6667 0.3333 0.25 1 0.0
Cr1 Cr+3 0 0 0 1 0.0
Ga4 Ga+3 0.1681 0.3362 0.89173 0.09 0.0
O3 O-2 0.1828 0.3656 0.25 1 0.0
O1 O-2 0 0 0.1513 1 0.0
